data_7708407
loop_
_publ_author_name
'Gupta, Deepak'
'Singh, Bholey'
'Pani, Balaram'

_publ_section_title
;
 Multiple Phenyl Rings appended Re-based Complexes for Strong Visible
 Light Absorption and DNA Binding
;
_journal_name_full 'Dalton Transactions'
_journal_paper_doi 10.1039/D1DT02216D
_journal_year 2021
_chemical_formula_moiety 'C33 H27 N O5 P Re'
_chemical_formula_sum 'C33 H27 N O5 P Re'
_chemical_formula_weight 734.72
_space_group_crystal_system triclinic
_space_group_IT_number 2
_space_group_name_Hall '-P 1'
_space_group_name_H-M_alt 'P -1'
_atom_sites_solution_hydrogens mixed
_audit_creation_date 2018-12-08
_audit_creation_method
;
Olex2 1.2
(compiled 2017.08.10 svn.r3458 for OlexSys, GUI svn.r5381)
;
_audit_update_record
;
2018-12-08 deposited with the CCDC.	2021-09-22 downloaded from the CCDC.
;
_cell_angle_alpha 102.943(4)
_cell_angle_beta 101.642(4)
_cell_angle_gamma 106.626(5)
_cell_formula_units_Z 2
_cell_length_a 10.1180(6)
_cell_length_b 10.6093(6)
_cell_length_c 15.8454(7)
_cell_measurement_reflns_used 5993
_cell_measurement_temperature 293(2)
_cell_measurement_theta_max 27.5740
_cell_measurement_theta_min 3.6030
_cell_volume 1522.66(16)
_computing_cell_refinement
;
CrysAlisPro, Agilent Technologies,
Version 1.171.36.32 (release 02-08-2013 CrysAlis171 .NET)
(compiled Aug  2 2013,16:46:58)
;
_computing_data_collection
;
CrysAlisPro, Agilent Technologies,
Version 1.171.36.32 (release 02-08-2013 CrysAlis171 .NET)
(compiled Aug  2 2013,16:46:58)
;
_computing_data_reduction
;
CrysAlisPro, Agilent Technologies,
Version 1.171.36.32 (release 02-08-2013 CrysAlis171 .NET)
(compiled Aug  2 2013,16:46:58)
;
_computing_molecular_graphics 'Olex2 (Dolomanov et al., 2009)'
_computing_publication_material 'Olex2 (Dolomanov et al., 2009)'
_computing_structure_refinement 'ShelXL (Sheldrick, 2015)'
_diffrn_ambient_temperature 293(2)
_diffrn_detector_area_resol_mean 15.9853
_diffrn_measured_fraction_theta_full 0.998
_diffrn_measured_fraction_theta_max 0.998
_diffrn_measurement_details
;
#__ type_ start__ end____ width___ exp.time_
  1 omega  -46.00   54.00   1.0000   11.0000
omega____ theta____ kappa____ phi______ frames
    -      -16.0952   77.0000 -150.0000 100

#__ type_ start__ end____ width___ exp.time_
  2 omega  -12.00   24.00   1.0000   11.0000
omega____ theta____ kappa____ phi______ frames
    -      -16.0952  -99.0000    0.0000 36

#__ type_ start__ end____ width___ exp.time_
  3 omega  -23.00   62.00   1.0000   11.0000
omega____ theta____ kappa____ phi______ frames
    -       20.3921  -99.0000  -30.0000 85

#__ type_ start__ end____ width___ exp.time_
  4 omega    4.00   89.00   1.0000   11.0000
omega____ theta____ kappa____ phi______ frames
    -       20.3921   57.0000  -90.0000 85

#__ type_ start__ end____ width___ exp.time_
  5 omega  -10.00   81.00   1.0000   11.0000
omega____ theta____ kappa____ phi______ frames
    -       20.3921   77.0000  120.0000 91

#__ type_ start__ end____ width___ exp.time_
  6 omega    5.00   89.00   1.0000   11.0000
omega____ theta____ kappa____ phi______ frames
    -       20.3921   57.0000    0.0000 84

#__ type_ start__ end____ width___ exp.time_
  7 omega  -23.00   62.00   1.0000   11.0000
omega____ theta____ kappa____ phi______ frames
    -       20.3921  -99.0000  120.0000 85

#__ type_ start__ end____ width___ exp.time_
  8 omega   37.00   78.00   1.0000   11.0000
omega____ theta____ kappa____ phi______ frames
    -       20.3921   57.0000 -180.0000 41

#__ type_ start__ end____ width___ exp.time_
  9 omega  -38.00   29.00   1.0000   11.0000
omega____ theta____ kappa____ phi______ frames
    -       20.3921  -57.0000    0.0000 67
;
_diffrn_measurement_device_type 'Xcalibur, Sapphire3'
_diffrn_measurement_method '\w scans'
_diffrn_orient_matrix_UB_11 -0.0120566000
_diffrn_orient_matrix_UB_12 -0.0206119000
_diffrn_orient_matrix_UB_13 -0.0474993000
_diffrn_orient_matrix_UB_21 -0.0287312000
_diffrn_orient_matrix_UB_22 0.0529391000
_diffrn_orient_matrix_UB_23 -0.0032909000
_diffrn_orient_matrix_UB_31 0.0696698000
_diffrn_orient_matrix_UB_32 0.0460771000
_diffrn_orient_matrix_UB_33 0.0053679000
_diffrn_radiation_monochromator graphite
_diffrn_radiation_type MoK\a
_diffrn_radiation_wavelength 0.71073
_diffrn_reflns_av_R_equivalents 0.0437
_diffrn_reflns_av_unetI/netI 0.0515
_diffrn_reflns_Laue_measured_fraction_full 0.998
_diffrn_reflns_Laue_measured_fraction_max 0.998
_diffrn_reflns_limit_h_max 12
_diffrn_reflns_limit_h_min -12
_diffrn_reflns_limit_k_max 12
_diffrn_reflns_limit_k_min -12
_diffrn_reflns_limit_l_max 19
_diffrn_reflns_limit_l_min -19
_diffrn_reflns_number 16621
_diffrn_reflns_point_group_measured_fraction_full 0.998
_diffrn_reflns_point_group_measured_fraction_max 0.998
_diffrn_reflns_theta_full 25.242
_diffrn_reflns_theta_max 25.681
_diffrn_reflns_theta_min 2.836
_diffrn_source 'Enhance (Mo) X-ray Source'
_exptl_absorpt_coefficient_mu 4.083
_exptl_absorpt_correction_T_max 1.00000
_exptl_absorpt_correction_T_min 0.27637
_exptl_absorpt_correction_type multi-scan
_exptl_absorpt_process_details
;
CrysAlisPro, Agilent Technologies,
Version 1.171.36.32 (release 02-08-2013 CrysAlis171 .NET)
(compiled Aug  2 2013,16:46:58)
Empirical absorption correction using spherical harmonics,
 implemented in SCALE3 ABSPACK scaling algorithm.
;
_exptl_crystal_colour purple
_exptl_crystal_density_diffrn 1.603
_exptl_crystal_density_method 'not measured'
_exptl_crystal_description rod
_exptl_crystal_F_000 724
_exptl_crystal_size_max 0.40
_exptl_crystal_size_mid 0.20
_exptl_crystal_size_min 0.20
_exptl_transmission_factor_max 1.000
_exptl_transmission_factor_min 0.2314
_refine_diff_density_max 0.977
_refine_diff_density_min -0.617
_refine_diff_density_rms 0.097
_refine_ls_extinction_method none
_refine_ls_goodness_of_fit_ref 1.002
_refine_ls_hydrogen_treatment mixed
_refine_ls_matrix_type full
_refine_ls_number_parameters 374
_refine_ls_number_reflns 5780
_refine_ls_number_restraints 0
_refine_ls_restrained_S_all 1.002
_refine_ls_R_factor_all 0.0383
_refine_ls_R_factor_gt 0.0310
_refine_ls_shift/su_max 0.002
_refine_ls_shift/su_mean 0.000
_refine_ls_structure_factor_coef Fsqd
_refine_ls_weighting_details 'w=1/[\s^2^(Fo^2^)+(0.0271P)^2^] where P=(Fo^2^+2Fc^2^)/3'
_refine_ls_weighting_scheme calc
_refine_ls_wR_factor_gt 0.0606
_refine_ls_wR_factor_ref 0.0637
_reflns_Friedel_coverage 0.000
_reflns_number_gt 5061
_reflns_number_total 5780
_reflns_threshold_expression 'I > 2\s(I)'
_cod_data_source_file d1dt02216d2.cif
_cod_data_source_block dp6-42
_cod_original_cell_volume 1522.66(15)
_cod_database_code 7708407
_shelx_shelxl_version_number 2017/1
_chemical_oxdiff_formula 'C40 H15 N2 O10 P2 Re2'
_chemical_oxdiff_usercomment '24 JUNE 2015'
_shelx_space_group_comment
;
The symmetry employed for this shelxl refinement is uniquely defined
by the following loop, which should always be used as a source of
symmetry information in preference to the above space-group names.
They are only intended as comments.
;
_shelx_estimated_absorpt_t_max 1.0000
_shelx_estimated_absorpt_t_min 0.2137
_reflns_odcompleteness_completeness 99.81
_reflns_odcompleteness_iscentric 1
_reflns_odcompleteness_theta 26.32
_olex2_refinement_description
;
1. Fixed Uiso
 At 1.2 times of:
  All C(H) groups
 At 1.5 times of:
  All C(H,H,H) groups
2.a Me refined with riding coordinates:
 C4(H4A,H4B,H4C), C8(H8A,H8B,H8C), C9(H9A,H9B,H9C)
2.b Aromatic/amide H refined with riding coordinates:
 C3(H3), C6(H6), C17(H17), C18(H18), C19(H19), C20(H20), C23(H23), C24(H24),
 C25(H25), C26(H26), C27(H27), C28(H28), C29(H29), C30(H30), C31(H31), C32(H32),
  C33(H33)
;
_olex2_submission_special_instructions 'No special instructions were received'

loop_
_space_group_symop_operation_xyz
'x, y, z'
'-x, -y, -z'

loop_
_atom_site_label
_atom_site_type_symbol
_atom_site_fract_x
_atom_site_fract_y
_atom_site_fract_z
_atom_site_U_iso_or_equiv
_atom_site_adp_type
_atom_site_occupancy
_atom_site_site_symmetry_order
_atom_site_calc_flag
_atom_site_refinement_flags_posn
_atom_site_refinement_flags_adp
_atom_site_refinement_flags_occupancy
_atom_site_disorder_assembly
_atom_site_disorder_group
Re01 Re 0.74615(2) 0.81544(2) 0.72679(2) 0.03642(7) Uani 1 1 d . . . . .
P002 P 0.63687(11) 0.57840(11) 0.83808(7) 0.0391(3) Uani 1 1 d . . . . .
O1 O 0.7001(3) 0.6277(3) 0.76801(19) 0.0454(7) Uani 1 1 d . . . . .
O2 O 0.5302(3) 0.7064(3) 0.64771(17) 0.0403(7) Uani 1 1 d . . . . .
O3 O 0.6805(4) 0.9986(3) 0.8804(2) 0.0747(11) Uani 1 1 d . . . . .
O4 O 1.0661(3) 0.9333(4) 0.8296(3) 0.0756(11) Uani 1 1 d . . . . .
O5 O 0.8089(5) 1.0767(4) 0.6689(3) 0.0853(12) Uani 1 1 d . . . . .
N1 N 0.2400(3) 0.3165(3) 0.3940(2) 0.0335(7) Uani 1 1 d . . . . .
C1 C 0.1102(4) 0.2962(4) 0.4212(2) 0.0341(9) Uani 1 1 d . . . . .
C2 C 0.0933(4) 0.2263(4) 0.4853(3) 0.0410(10) Uani 1 1 d . . . . .
C3 C -0.0388(5) 0.1963(4) 0.5050(3) 0.0478(11) Uani 1 1 d . . . . .
H3 H -0.051928 0.150989 0.548187 0.057 Uiso 1 1 calc R . . . .
C4 C -0.2943(5) 0.1900(5) 0.4838(3) 0.0605(13) Uani 1 1 d . . . . .
H4A H -0.359088 0.222238 0.448748 0.091 Uiso 1 1 calc R . . . .
H4B H -0.334081 0.091434 0.468844 0.091 Uiso 1 1 calc R . . . .
H4C H -0.280517 0.230623 0.546907 0.091 Uiso 1 1 calc R . . . .
C5 C -0.1499(4) 0.2309(4) 0.4629(3) 0.0424(10) Uani 1 1 d . . . . .
C6 C -0.1258(4) 0.3054(4) 0.4031(3) 0.0393(10) Uani 1 1 d . . . . .
H6 H -0.198944 0.332852 0.376298 0.047 Uiso 1 1 calc R . . . .
C7 C 0.0035(4) 0.3411(4) 0.3814(3) 0.0360(9) Uani 1 1 d . . . . .
C8 C 0.0324(4) 0.4305(5) 0.3210(3) 0.0488(11) Uani 1 1 d . . . . .
H8A H 0.127087 0.443245 0.314236 0.073 Uiso 1 1 calc R . . . .
H8B H -0.037454 0.386898 0.262825 0.073 Uiso 1 1 calc R . . . .
H8C H 0.025925 0.518557 0.347306 0.073 Uiso 1 1 calc R . . . .
C9 C 0.2098(5) 0.1851(5) 0.5340(3) 0.0582(13) Uani 1 1 d . . . . .
H9A H 0.175591 0.138375 0.574900 0.087 Uiso 1 1 calc R . . . .
H9B H 0.235922 0.124567 0.490896 0.087 Uiso 1 1 calc R . . . .
H9C H 0.292438 0.265892 0.567302 0.087 Uiso 1 1 calc R . . . .
C10 C 0.3765(4) 0.5098(4) 0.5289(3) 0.0385(10) Uani 1 1 d . . . . .
C11 C 0.3611(4) 0.4088(4) 0.4491(3) 0.0340(9) Uani 1 1 d . . . . .
C12 C 0.5087(4) 0.6021(4) 0.5786(2) 0.0354(9) Uani 1 1 d . . . . .
C13 C 0.7047(4) 0.9259(4) 0.8244(3) 0.0467(11) Uani 1 1 d . . . . .
C14 C 0.9447(5) 0.8889(5) 0.7923(3) 0.0496(11) Uani 1 1 d . . . . .
C15 C 0.7824(5) 0.9737(5) 0.6875(3) 0.0540(12) Uani 1 1 d . . . . .
C16 C 0.7749(4) 0.5985(4) 0.9362(3) 0.0462(11) Uani 1 1 d . . . . .
C17 C 0.7594(5) 0.5093(6) 0.9870(3) 0.0665(15) Uani 1 1 d . . . . .
H17 H 0.677514 0.430542 0.967759 0.080 Uiso 1 1 calc R . . . .
C18 C 0.8626(6) 0.5339(7) 1.0661(4) 0.0831(18) Uani 1 1 d . . . . .
H18 H 0.849067 0.472272 1.099744 0.100 Uiso 1 1 calc R . . . .
C19 C 0.9823(7) 0.6458(8) 1.0948(4) 0.0898(19) Uani 1 1 d . . . . .
H19 H 1.051943 0.661883 1.148145 0.108 Uiso 1 1 calc R . . . .
C20 C 1.0010(7) 0.7350(7) 1.0457(5) 0.117(3) Uani 1 1 d . . . . .
H20 H 1.083757 0.812979 1.065778 0.140 Uiso 1 1 calc R . . . .
C21 C 0.5259(4) 0.6706(4) 0.8770(3) 0.0403(10) Uani 1 1 d . . . . .
C22 C 0.5311(4) 0.3980(4) 0.7935(3) 0.0423(10) Uani 1 1 d . . . . .
C23 C 0.5504(5) 0.7375(4) 0.9677(3) 0.0508(12) Uani 1 1 d . . . . .
H23 H 0.623393 0.731019 1.010854 0.061 Uiso 1 1 calc R . . . .
C24 C 0.4160(4) 0.6816(5) 0.8148(3) 0.0486(11) Uani 1 1 d . . . . .
H24 H 0.396434 0.635678 0.753909 0.058 Uiso 1 1 calc R . . . .
C25 C 0.3349(5) 0.7591(5) 0.8411(3) 0.0543(12) Uani 1 1 d . . . . .
H25 H 0.263173 0.767477 0.798011 0.065 Uiso 1 1 calc R . . . .
C26 C 0.3604(5) 0.8241(5) 0.9313(3) 0.0582(13) Uani 1 1 d . . . . .
H26 H 0.304565 0.875079 0.949411 0.070 Uiso 1 1 calc R . . . .
C27 C 0.4679(6) 0.8136(5) 0.9944(3) 0.0584(13) Uani 1 1 d . . . . .
H27 H 0.485364 0.857877 1.055391 0.070 Uiso 1 1 calc R . . . .
C28 C 0.4035(5) 0.3441(5) 0.8128(3) 0.0585(13) Uani 1 1 d . . . . .
H28 H 0.367324 0.402260 0.846799 0.070 Uiso 1 1 calc R . . . .
C29 C 0.5816(5) 0.3102(5) 0.7422(4) 0.0686(15) Uani 1 1 d . . . . .
H29 H 0.666768 0.345457 0.728038 0.082 Uiso 1 1 calc R . . . .
C30 C 0.8985(6) 0.7121(6) 0.9659(4) 0.089(2) Uani 1 1 d . . . . .
H30 H 0.913610 0.773795 0.932383 0.107 Uiso 1 1 calc R . . . .
C31 C 0.3291(6) 0.2028(5) 0.7816(3) 0.0764(17) Uani 1 1 d . . . . .
H31 H 0.242932 0.166673 0.794513 0.092 Uiso 1 1 calc R . . . .
C32 C 0.3818(7) 0.1170(5) 0.7322(4) 0.0786(18) Uani 1 1 d . . . . .
H32 H 0.332664 0.022348 0.712434 0.094 Uiso 1 1 calc R . . . .
C33 C 0.5068(6) 0.1701(6) 0.7117(4) 0.0818(18) Uani 1 1 d . . . . .
H33 H 0.541690 0.111575 0.676898 0.098 Uiso 1 1 calc R . . . .
H10 H 0.295(4) 0.517(3) 0.546(2) 0.028(9) Uiso 1 1 d . . . . .

loop_
_atom_site_aniso_label
_atom_site_aniso_U_11
_atom_site_aniso_U_22
_atom_site_aniso_U_33
_atom_site_aniso_U_23
_atom_site_aniso_U_13
_atom_site_aniso_U_12
Re01 0.03874(11) 0.03613(11) 0.03145(11) 0.00357(7) 0.01506(8) 0.01025(8)
P002 0.0408(6) 0.0393(6) 0.0350(6) 0.0070(5) 0.0161(5) 0.0100(5)
O1 0.0519(17) 0.0403(17) 0.0467(18) 0.0116(13) 0.0252(14) 0.0135(14)
O2 0.0349(15) 0.0483(17) 0.0308(16) -0.0027(12) 0.0114(13) 0.0139(13)
O3 0.089(3) 0.047(2) 0.075(3) -0.0116(17) 0.053(2) 0.0074(19)
O4 0.0412(19) 0.073(3) 0.088(3) 0.011(2) 0.0041(19) 0.0036(19)
O5 0.128(3) 0.063(3) 0.089(3) 0.041(2) 0.055(3) 0.039(2)
N1 0.0297(17) 0.0391(19) 0.0309(19) 0.0049(14) 0.0118(15) 0.0129(15)
C1 0.033(2) 0.038(2) 0.028(2) 0.0026(17) 0.0129(18) 0.0094(18)
C2 0.046(2) 0.046(3) 0.035(2) 0.0128(19) 0.016(2) 0.017(2)
C3 0.054(3) 0.053(3) 0.042(3) 0.019(2) 0.024(2) 0.016(2)
C4 0.050(3) 0.069(3) 0.076(4) 0.029(3) 0.033(3) 0.025(3)
C5 0.042(2) 0.045(3) 0.043(3) 0.008(2) 0.024(2) 0.015(2)
C6 0.037(2) 0.043(2) 0.036(2) 0.0038(18) 0.0101(19) 0.0169(19)
C7 0.038(2) 0.040(2) 0.027(2) 0.0041(17) 0.0121(18) 0.0113(19)
C8 0.045(3) 0.054(3) 0.052(3) 0.020(2) 0.012(2) 0.021(2)
C9 0.062(3) 0.076(4) 0.052(3) 0.032(3) 0.021(3) 0.034(3)
C10 0.033(2) 0.049(3) 0.033(2) 0.0042(19) 0.0157(19) 0.016(2)
C11 0.032(2) 0.038(2) 0.033(2) 0.0076(17) 0.0125(18) 0.0131(18)
C12 0.041(2) 0.041(2) 0.028(2) 0.0065(17) 0.0153(19) 0.020(2)
C13 0.044(2) 0.038(2) 0.048(3) 0.006(2) 0.018(2) 0.001(2)
C14 0.055(3) 0.044(3) 0.047(3) 0.007(2) 0.022(2) 0.013(2)
C15 0.063(3) 0.056(3) 0.050(3) 0.014(2) 0.027(3) 0.024(3)
C16 0.043(2) 0.044(3) 0.042(3) 0.003(2) 0.014(2) 0.008(2)
C17 0.054(3) 0.074(4) 0.057(3) 0.024(3) 0.006(3) 0.004(3)
C18 0.074(4) 0.105(5) 0.073(4) 0.043(4) 0.015(3) 0.027(4)
C19 0.076(4) 0.117(6) 0.056(4) 0.017(4) -0.003(3) 0.028(4)
C20 0.082(4) 0.104(6) 0.090(5) 0.023(4) -0.034(4) -0.032(4)
C21 0.045(2) 0.038(2) 0.034(2) 0.0069(18) 0.020(2) 0.0060(19)
C22 0.046(2) 0.040(2) 0.033(2) 0.0090(19) 0.005(2) 0.010(2)
C23 0.062(3) 0.052(3) 0.044(3) 0.012(2) 0.023(2) 0.024(2)
C24 0.043(3) 0.057(3) 0.037(3) 0.003(2) 0.014(2) 0.011(2)
C25 0.045(3) 0.064(3) 0.051(3) 0.009(2) 0.016(2) 0.019(2)
C26 0.064(3) 0.058(3) 0.063(3) 0.011(3) 0.034(3) 0.029(3)
C27 0.079(4) 0.053(3) 0.045(3) 0.006(2) 0.028(3) 0.025(3)
C28 0.062(3) 0.050(3) 0.047(3) 0.005(2) 0.022(2) -0.001(2)
C29 0.054(3) 0.056(3) 0.085(4) 0.001(3) 0.017(3) 0.021(3)
C30 0.072(4) 0.076(4) 0.085(5) 0.033(3) -0.003(3) -0.014(3)
C31 0.079(4) 0.063(4) 0.057(4) 0.014(3) 0.015(3) -0.013(3)
C32 0.098(5) 0.039(3) 0.066(4) 0.008(3) -0.005(3) 0.002(3)
C33 0.085(4) 0.051(4) 0.089(5) -0.007(3) 0.007(4) 0.029(3)

loop_
_atom_type_symbol
_atom_type_description
_atom_type_scat_dispersion_real
_atom_type_scat_dispersion_imag
_atom_type_scat_source
C C 0.0033 0.0016 'International Tables Vol C Tables 4.2.6.8 and 6.1.1.4'
H H 0.0000 0.0000 'International Tables Vol C Tables 4.2.6.8 and 6.1.1.4'
N N 0.0061 0.0033 'International Tables Vol C Tables 4.2.6.8 and 6.1.1.4'
O O 0.0106 0.0060 'International Tables Vol C Tables 4.2.6.8 and 6.1.1.4'
P P 0.1023 0.0942 'International Tables Vol C Tables 4.2.6.8 and 6.1.1.4'
Re Re -1.0185 7.2310 'International Tables Vol C Tables 4.2.6.8 and 6.1.1.4'

loop_
_geom_angle_atom_site_label_1
_geom_angle_atom_site_label_2
_geom_angle_atom_site_label_3
_geom_angle
_geom_angle_site_symmetry_1
_geom_angle_site_symmetry_3
_geom_angle_publ_flag
O2 Re01 O1 78.99(11) . . ?
O2 Re01 N1 74.96(10) . 2_666 ?
N1 Re01 O1 83.71(11) 2_666 . ?
C13 Re01 O1 96.75(15) . . ?
C13 Re01 O2 96.78(14) . . ?
C13 Re01 N1 171.51(15) . 2_666 ?
C14 Re01 O1 95.27(16) . . ?
C14 Re01 O2 171.73(15) . . ?
C14 Re01 N1 98.64(15) . 2_666 ?
C14 Re01 C13 89.77(18) . . ?
C15 Re01 O1 178.16(15) . . ?
C15 Re01 O2 99.58(17) . . ?
C15 Re01 N1 94.81(16) . 2_666 ?
C15 Re01 C13 84.54(18) . . ?
C15 Re01 C14 86.0(2) . . ?
O1 P002 C16 111.39(19) . . ?
O1 P002 C21 113.08(18) . . ?
O1 P002 C22 110.15(18) . . ?
C16 P002 C21 106.5(2) . . ?
C16 P002 C22 106.9(2) . . ?
C22 P002 C21 108.57(19) . . ?
P002 O1 Re01 136.51(17) . . ?
C12 O2 Re01 116.5(2) . . ?
C1 N1 Re01 123.2(2) . 2_666 ?
C11 N1 Re01 116.8(2) . 2_666 ?
C11 N1 C1 119.5(3) . . ?
C2 C1 N1 117.8(3) . . ?
C7 C1 N1 120.2(3) . . ?
C7 C1 C2 121.9(3) . . ?
C1 C2 C3 117.2(4) . . ?
C1 C2 C9 123.2(3) . . ?
C3 C2 C9 119.6(4) . . ?
C2 C3 H3 118.7 . . ?
C5 C3 C2 122.6(4) . . ?
C5 C3 H3 118.7 . . ?
H4A C4 H4B 109.5 . . ?
H4A C4 H4C 109.5 . . ?
H4B C4 H4C 109.5 . . ?
C5 C4 H4A 109.5 . . ?
C5 C4 H4B 109.5 . . ?
C5 C4 H4C 109.5 . . ?
C3 C5 C4 120.5(4) . . ?
C3 C5 C6 118.0(4) . . ?
C6 C5 C4 121.5(4) . . ?
C5 C6 H6 118.7 . . ?
C5 C6 C7 122.5(4) . . ?
C7 C6 H6 118.7 . . ?
C1 C7 C8 120.3(3) . . ?
C6 C7 C1 117.5(4) . . ?
C6 C7 C8 122.1(4) . . ?
C7 C8 H8A 109.5 . . ?
C7 C8 H8B 109.5 . . ?
C7 C8 H8C 109.5 . . ?
H8A C8 H8B 109.5 . . ?
H8A C8 H8C 109.5 . . ?
H8B C8 H8C 109.5 . . ?
C2 C9 H9A 109.5 . . ?
C2 C9 H9B 109.5 . . ?
C2 C9 H9C 109.5 . . ?
H9A C9 H9B 109.5 . . ?
H9A C9 H9C 109.5 . . ?
H9B C9 H9C 109.5 . . ?
C11 C10 H10 120(2) . . ?
C12 C10 C11 120.2(3) . . ?
C12 C10 H10 120(2) . . ?
N1 C11 C10 126.4(3) . . ?
N1 C11 C12 113.5(3) . 2_666 ?
C10 C11 C12 120.1(3) . 2_666 ?
O2 C12 C10 123.9(3) . . ?
O2 C12 C11 116.4(3) . 2_666 ?
C10 C12 C11 119.6(3) . 2_666 ?
O3 C13 Re01 175.8(4) . . ?
O4 C14 Re01 178.0(4) . . ?
O5 C15 Re01 175.6(4) . . ?
C17 C16 P002 122.8(3) . . ?
C17 C16 C30 117.6(5) . . ?
C30 C16 P002 119.5(4) . . ?
C16 C17 H17 119.3 . . ?
C16 C17 C18 121.3(5) . . ?
C18 C17 H17 119.3 . . ?
C17 C18 H18 119.7 . . ?
C19 C18 C17 120.5(6) . . ?
C19 C18 H18 119.7 . . ?
C18 C19 H19 120.3 . . ?
C18 C19 C20 119.4(6) . . ?
C20 C19 H19 120.3 . . ?
C19 C20 H20 119.5 . . ?
C19 C20 C30 121.0(6) . . ?
C30 C20 H20 119.5 . . ?
C23 C21 P002 122.5(4) . . ?
C24 C21 P002 119.4(3) . . ?
C24 C21 C23 118.0(4) . . ?
C28 C22 P002 121.7(3) . . ?
C29 C22 P002 119.3(3) . . ?
C29 C22 C28 119.0(4) . . ?
C21 C23 H23 119.6 . . ?
C27 C23 C21 120.8(5) . . ?
C27 C23 H23 119.6 . . ?
C21 C24 H24 119.3 . . ?
C25 C24 C21 121.3(4) . . ?
C25 C24 H24 119.3 . . ?
C24 C25 H25 120.1 . . ?
C24 C25 C26 119.7(5) . . ?
C26 C25 H25 120.1 . . ?
C25 C26 H26 120.0 . . ?
C27 C26 C25 120.0(5) . . ?
C27 C26 H26 120.0 . . ?
C23 C27 H27 120.0 . . ?
C26 C27 C23 120.0(4) . . ?
C26 C27 H27 120.0 . . ?
C22 C28 H28 120.0 . . ?
C22 C28 C31 120.0(5) . . ?
C31 C28 H28 120.0 . . ?
C22 C29 H29 119.8 . . ?
C22 C29 C33 120.5(5) . . ?
C33 C29 H29 119.8 . . ?
C16 C30 C20 120.2(5) . . ?
C16 C30 H30 119.9 . . ?
C20 C30 H30 119.9 . . ?
C28 C31 H31 119.9 . . ?
C32 C31 C28 120.3(5) . . ?
C32 C31 H31 119.9 . . ?
C31 C32 H32 120.0 . . ?
C31 C32 C33 119.9(5) . . ?
C33 C32 H32 120.0 . . ?
C29 C33 H33 119.8 . . ?
C32 C33 C29 120.3(5) . . ?
C32 C33 H33 119.8 . . ?

loop_
_geom_bond_atom_site_label_1
_geom_bond_atom_site_label_2
_geom_bond_distance
_geom_bond_site_symmetry_2
_geom_bond_publ_flag
Re01 O1 2.187(3) . ?
Re01 O2 2.117(3) . ?
Re01 N1 2.159(3) 2_666 ?
Re01 C13 1.916(4) . ?
Re01 C14 1.902(5) . ?
Re01 C15 1.884(5) . ?
P002 O1 1.507(3) . ?
P002 C16 1.793(5) . ?
P002 C21 1.799(4) . ?
P002 C22 1.795(4) . ?
O2 C12 1.302(4) . ?
O3 C13 1.154(5) . ?
O4 C14 1.154(5) . ?
O5 C15 1.166(5) . ?
N1 C1 1.438(4) . ?
N1 C11 1.312(5) . ?
C1 C2 1.396(5) . ?
C1 C7 1.393(5) . ?
C2 C3 1.397(5) . ?
C2 C9 1.502(6) . ?
C3 H3 0.9300 . ?
C3 C5 1.374(6) . ?
C4 H4A 0.9600 . ?
C4 H4B 0.9600 . ?
C4 H4C 0.9600 . ?
C4 C5 1.526(5) . ?
C5 C6 1.378(5) . ?
C6 H6 0.9300 . ?
C6 C7 1.389(5) . ?
C7 C8 1.505(5) . ?
C8 H8A 0.9600 . ?
C8 H8B 0.9600 . ?
C8 H8C 0.9600 . ?
C9 H9A 0.9600 . ?
C9 H9B 0.9600 . ?
C9 H9C 0.9600 . ?
C10 C11 1.411(5) . ?
C10 C12 1.360(5) . ?
C10 H10 0.93(3) . ?
C11 C12 1.496(5) 2_666 ?
C16 C17 1.370(6) . ?
C16 C30 1.373(6) . ?
C17 H17 0.9300 . ?
C17 C18 1.377(7) . ?
C18 H18 0.9300 . ?
C18 C19 1.341(7) . ?
C19 H19 0.9300 . ?
C19 C20 1.350(8) . ?
C20 H20 0.9300 . ?
C20 C30 1.387(8) . ?
C21 C23 1.388(5) . ?
C21 C24 1.380(6) . ?
C22 C28 1.380(6) . ?
C22 C29 1.375(6) . ?
C23 H23 0.9300 . ?
C23 C27 1.380(6) . ?
C24 H24 0.9300 . ?
C24 C25 1.376(6) . ?
C25 H25 0.9300 . ?
C25 C26 1.376(6) . ?
C26 H26 0.9300 . ?
C26 C27 1.370(7) . ?
C27 H27 0.9300 . ?
C28 H28 0.9300 . ?
C28 C31 1.389(6) . ?
C29 H29 0.9300 . ?
C29 C33 1.379(7) . ?
C30 H30 0.9300 . ?
C31 H31 0.9300 . ?
C31 C32 1.361(7) . ?
C32 H32 0.9300 . ?
C32 C33 1.365(7) . ?
C33 H33 0.9300 . ?
